data_7044519
loop_
_publ_author_name
'Bertrand, Beno\^it'
'Romanov, Alexander S.'
'Brooks, Mark'
'Schmidt, Claudia'
'Ott, Ingo'
'O'Connell, Maria Anne'
'Bochmann, Manfred'

_publ_section_title
;
 Synthesis, Structure and Cytotoxicity of Cyclic (Alkyl)(Amino) Carbene
 and Acyclic Carbene Complexes of Group 11 metals
;
_journal_name_full 'Dalton Trans.'
_journal_paper_doi 10.1039/C7DT03189K
_journal_year 2017
_chemical_formula_moiety 'C10 H20 Au Cl N2 O2'
_chemical_formula_sum 'C10 H20 Au Cl N2 O2'
_chemical_formula_weight 432.70
_chemical_name_systematic
; 
 ? 
;
_space_group_IT_number 14
_symmetry_cell_setting monoclinic
_symmetry_space_group_name_Hall '-P 2ybc'
_symmetry_space_group_name_H-M 'P 1 21/c 1'
_atom_sites_solution_hydrogens geom
_atom_sites_solution_primary direct
_atom_sites_solution_secondary difmap
_audit_creation_method SHELXL-97
_audit_update_record
;
2017-08-10 deposited with the CCDC.
2017-10-23 downloaded from the CCDC.
;
_cell_angle_alpha 90.00
_cell_angle_beta 114.107(2)
_cell_angle_gamma 90.00
_cell_formula_units_Z 4
_cell_length_a 12.0876(2)
_cell_length_b 9.43950(10)
_cell_length_c 13.5065(2)
_cell_measurement_reflns_used 12657
_cell_measurement_temperature 100.00(10)
_cell_measurement_theta_max 30.1730
_cell_measurement_theta_min 3.7280
_cell_volume 1406.70(4)
_computing_cell_refinement 'CrysAlisPro 1.171.39.9g (Rigaku OD, 2015)'
_computing_data_collection 'CrysAlisPro 1.171.39.9g (Rigaku OD, 2015)'
_computing_data_reduction 'CrysAlisPro 1.171.39.9g (Rigaku OD, 2015)'
_computing_molecular_graphics 'ORTEP (Johnson, 1976 and Farrugia, 1997)'
_computing_publication_material 'SHELXL-97 (Sheldrick, 2008) and WINGX (Farrugia, 1999)'
_computing_structure_refinement 'SHELXL-97 (Sheldrick, 2008)'
_computing_structure_solution 'SHELXS-97 (Sheldrick, 2008)'
_diffrn_ambient_temperature 100.00(10)
_diffrn_measured_fraction_theta_full 0.997
_diffrn_measured_fraction_theta_max 0.997
_diffrn_measurement_device_type 'XtaLAB AFC12 (RCD3): Kappa single'
_diffrn_measurement_method '\w scans'
_diffrn_radiation_monochromator graphite
_diffrn_radiation_source 'fine-focus sealed tube'
_diffrn_radiation_type MoK\a
_diffrn_radiation_wavelength 0.71073
_diffrn_reflns_av_R_equivalents 0.0254
_diffrn_reflns_av_sigmaI/netI 0.0178
_diffrn_reflns_limit_h_max 14
_diffrn_reflns_limit_h_min -15
_diffrn_reflns_limit_k_max 12
_diffrn_reflns_limit_k_min -12
_diffrn_reflns_limit_l_max 17
_diffrn_reflns_limit_l_min -16
_diffrn_reflns_number 16303
_diffrn_reflns_theta_full 27.48
_diffrn_reflns_theta_max 27.48
_diffrn_reflns_theta_min 2.88
_exptl_absorpt_coefficient_mu 10.638
_exptl_absorpt_correction_T_max 0.6756
_exptl_absorpt_correction_T_min 0.4832
_exptl_absorpt_correction_type multi-scan
_exptl_absorpt_process_details
;                                                                 
CrysAlisPro 1.171.39.12b (Rigaku Oxford Diffraction, 2015)        
Numerical absorption correction based on gaussian integration over
            a multifaceted crystal model              
Empirical absorption correction using spherical harmonics,        
 implemented in SCALE3 ABSPACK scaling algorithm.                 
;
_exptl_crystal_colour colourless
_exptl_crystal_density_diffrn 2.043
_exptl_crystal_density_meas ?
_exptl_crystal_density_method 'not measured'
_exptl_crystal_description block
_exptl_crystal_F_000 824
_exptl_crystal_recrystallization_method 'Re-crystallisation from solvent: CH2Cl2, hexane'
_exptl_crystal_size_max 0.08
_exptl_crystal_size_mid 0.08
_exptl_crystal_size_min 0.04
_refine_diff_density_max 0.424
_refine_diff_density_min -0.345
_refine_diff_density_rms 0.084
_refine_ls_extinction_method none
_refine_ls_goodness_of_fit_ref 0.892
_refine_ls_hydrogen_treatment constr
_refine_ls_matrix_type full
_refine_ls_number_parameters 150
_refine_ls_number_reflns 3218
_refine_ls_number_restraints 0
_refine_ls_restrained_S_all 0.892
_refine_ls_R_factor_all 0.0132
_refine_ls_R_factor_gt 0.0125
_refine_ls_shift/su_max 0.004
_refine_ls_shift/su_mean 0.000
_refine_ls_structure_factor_coef Fsqd
_refine_ls_weighting_details 'calc w=1/[\s^2^(Fo^2^)+(0.0110P)^2^+2.1000P] where P=(Fo^2^+2Fc^2^)/3'
_refine_ls_weighting_scheme calc
_refine_ls_wR_factor_gt 0.0274
_refine_ls_wR_factor_ref 0.0278
_reflns_number_gt 3132
_reflns_number_total 3218
_reflns_threshold_expression 'I > 2\s(I)'
_cod_data_source_file c7dt03189k2.cif
_cod_data_source_block 10b
_cod_depositor_comments
;
The following automatic conversions were performed:

'_symmetry_cell_setting' value 'Monoclinic' changed to 'monoclinic'
according to
/home/data/users/saulius/crontab/automatic-downloads/rss-feeds/RSC/lib/dictionaries/cif_core.dic
dictionary named 'cif_core.dic' version 2.4.2 from 2011-04-26.

'_exptl_crystal_density_meas' value 'not measured' was changed to '?'
- the value is perceived as not measured.

Automatic conversion script
Id: cif_fix_values 4973 2017-02-22 13:04:09Z antanas 
;
_cod_original_cell_volume 1406.69(3)
_cod_original_sg_symbol_H-M 'P 21/c'
_cod_database_code 7044519

loop_
_symmetry_equiv_pos_as_xyz
'x, y, z'
'-x, y+1/2, -z+1/2'
'-x, -y, -z'
'x, -y-1/2, z-1/2'

loop_
_atom_site_label
_atom_site_type_symbol
_atom_site_fract_x
_atom_site_fract_y
_atom_site_fract_z
_atom_site_U_iso_or_equiv
_atom_site_adp_type
_atom_site_occupancy
_atom_site_symmetry_multiplicity
_atom_site_calc_flag
_atom_site_refinement_flags
Au1 Au 0.784512(6) 0.089890(7) 0.160911(5) 0.01358(3) Uani 1 1 d .
Cl1 Cl 0.73357(4) 0.00367(5) 0.29545(4) 0.02016(10) Uani 1 1 d .
O2 O 1.13813(13) 0.12567(15) 0.35189(11) 0.0198(3) Uani 1 1 d .
O1 O 1.10248(14) 0.00250(16) 0.19862(11) 0.0235(3) Uani 1 1 d .
N2 N 0.94653(14) 0.21684(17) 0.07517(13) 0.0150(3) Uani 1 1 d .
N1 N 0.77100(15) 0.14107(18) -0.05966(13) 0.0170(3) Uani 1 1 d .
H1A H 0.8058 0.1634 -0.1017 0.020 Uiso 1 1 calc R
C8 C 1.09120(17) 0.1069(2) 0.24479(16) 0.0145(4) Uani 1 1 d .
C1 C 0.83691(17) 0.15766(19) 0.04552(15) 0.0138(4) Uani 1 1 d .
C2 C 0.64371(18) 0.0883(2) -0.11433(16) 0.0173(4) Uani 1 1 d .
C7 C 1.02272(17) 0.2392(2) 0.18958(15) 0.0160(4) Uani 1 1 d .
H7A H 0.9725 0.2700 0.2260 0.019 Uiso 1 1 calc R
H7B H 1.0804 0.3141 0.1965 0.019 Uiso 1 1 calc R
C6 C 0.99804(18) 0.2519(2) -0.00353(16) 0.0193(4) Uani 1 1 d .
H6A H 0.9461 0.3184 -0.0556 0.029 Uiso 1 1 calc R
H6B H 1.0046 0.1673 -0.0402 0.029 Uiso 1 1 calc R
H6C H 1.0769 0.2930 0.0339 0.029 Uiso 1 1 calc R
C9 C 1.21869(18) 0.0164(2) 0.41947(16) 0.0184(4) Uani 1 1 d .
H9A H 1.2185 -0.0647 0.3752 0.022 Uiso 1 1 calc R
H9B H 1.1909 -0.0148 0.4739 0.022 Uiso 1 1 calc R
C10 C 1.3444(2) 0.0755(2) 0.4734(2) 0.0280(5) Uani 1 1 d .
H10A H 1.3980 0.0040 0.5183 0.042 Uiso 1 1 calc R
H10B H 1.3441 0.1553 0.5174 0.042 Uiso 1 1 calc R
H10C H 1.3717 0.1052 0.4192 0.042 Uiso 1 1 calc R
C5 C 0.6091(2) 0.1043(3) -0.23594(17) 0.0259(5) Uani 1 1 d .
H5A H 0.6618 0.0469 -0.2566 0.039 Uiso 1 1 calc R
H5B H 0.6171 0.2018 -0.2523 0.039 Uiso 1 1 calc R
H5C H 0.5267 0.0744 -0.2753 0.039 Uiso 1 1 calc R
C4 C 0.55908(19) 0.1800(3) -0.08330(18) 0.0259(5) Uani 1 1 d .
H4A H 0.5803 0.1714 -0.0069 0.039 Uiso 1 1 calc R
H4B H 0.4770 0.1493 -0.1228 0.039 Uiso 1 1 calc R
H4C H 0.5667 0.2771 -0.1006 0.039 Uiso 1 1 calc R
C3 C 0.6367(2) -0.0667(2) -0.08750(19) 0.0262(5) Uani 1 1 d .
H3A H 0.6598 -0.0769 -0.0109 0.039 Uiso 1 1 calc R
H3B H 0.6907 -0.1210 -0.1086 0.039 Uiso 1 1 calc R
H3C H 0.5553 -0.1003 -0.1260 0.039 Uiso 1 1 calc R

loop_
_atom_site_aniso_label
_atom_site_aniso_U_11
_atom_site_aniso_U_22
_atom_site_aniso_U_33
_atom_site_aniso_U_23
_atom_site_aniso_U_13
_atom_site_aniso_U_12
Au1 0.01343(4) 0.01582(4) 0.01143(4) 0.00019(3) 0.00501(3) 0.00041(3)
Cl1 0.0191(2) 0.0289(3) 0.0137(2) 0.00237(19) 0.00798(18) -0.00096(19)
O2 0.0235(8) 0.0194(7) 0.0132(7) 0.0003(6) 0.0042(6) 0.0047(6)
O1 0.0277(8) 0.0229(8) 0.0158(7) -0.0025(6) 0.0049(6) 0.0079(6)
N2 0.0135(8) 0.0178(8) 0.0126(8) 0.0004(6) 0.0041(6) -0.0007(6)
N1 0.0140(8) 0.0242(9) 0.0134(8) -0.0004(7) 0.0063(6) -0.0049(7)
C8 0.0102(9) 0.0195(10) 0.0144(9) -0.0011(7) 0.0055(7) -0.0020(7)
C1 0.0142(9) 0.0118(9) 0.0154(9) 0.0003(7) 0.0062(7) 0.0017(7)
C2 0.0141(10) 0.0205(10) 0.0154(10) -0.0024(7) 0.0042(8) -0.0031(7)
C7 0.0148(9) 0.0172(9) 0.0138(9) -0.0002(7) 0.0036(7) -0.0007(7)
C6 0.0150(9) 0.0265(11) 0.0170(9) 0.0028(8) 0.0071(8) -0.0032(8)
C9 0.0218(10) 0.0174(10) 0.0141(9) 0.0047(8) 0.0053(8) 0.0026(8)
C10 0.0213(11) 0.0214(11) 0.0321(13) 0.0013(9) 0.0014(10) 0.0025(8)
C5 0.0182(11) 0.0398(13) 0.0158(10) -0.0005(9) 0.0029(8) -0.0071(9)
C4 0.0152(10) 0.0341(12) 0.0242(11) -0.0081(9) 0.0039(8) 0.0015(9)
C3 0.0266(12) 0.0236(11) 0.0228(11) -0.0023(9) 0.0042(9) -0.0063(9)

loop_
_atom_type_symbol
_atom_type_description
_atom_type_scat_dispersion_real
_atom_type_scat_dispersion_imag
_atom_type_scat_source
C C 0.0033 0.0016 'International Tables Vol C Tables 4.2.6.8 and 6.1.1.4'
H H 0.0000 0.0000 'International Tables Vol C Tables 4.2.6.8 and 6.1.1.4'
N N 0.0061 0.0033 'International Tables Vol C Tables 4.2.6.8 and 6.1.1.4'
O O 0.0106 0.0060 'International Tables Vol C Tables 4.2.6.8 and 6.1.1.4'
Cl Cl 0.1484 0.1585 'International Tables Vol C Tables 4.2.6.8 and 6.1.1.4'
Au Au -2.0133 8.8022 'International Tables Vol C Tables 4.2.6.8 and 6.1.1.4'

loop_
_geom_angle_atom_site_label_1
_geom_angle_atom_site_label_2
_geom_angle_atom_site_label_3
_geom_angle
C1 Au1 Cl1 176.78(5)
C8 O2 C9 117.75(15)
C1 N2 C7 119.83(16)
C1 N2 C6 122.44(16)
C7 N2 C6 117.59(16)
C1 N1 C2 128.06(17)
C1 N1 H1A 116.0
C2 N1 H1A 116.0
O1 C8 O2 125.69(18)
O1 C8 C7 125.06(18)
O2 C8 C7 109.24(16)
N1 C1 N2 117.27(17)
N1 C1 Au1 123.50(14)
N2 C1 Au1 119.15(13)
N1 C2 C3 110.46(17)
N1 C2 C4 110.27(16)
C3 C2 C4 111.89(19)
N1 C2 C5 105.83(16)
C3 C2 C5 109.53(17)
C4 C2 C5 108.66(18)
N2 C7 C8 112.62(16)
N2 C7 H7A 109.1
C8 C7 H7A 109.1
N2 C7 H7B 109.1
C8 C7 H7B 109.1
H7A C7 H7B 107.8
N2 C6 H6A 109.5
N2 C6 H6B 109.5
H6A C6 H6B 109.5
N2 C6 H6C 109.5
H6A C6 H6C 109.5
H6B C6 H6C 109.5
O2 C9 C10 109.05(16)
O2 C9 H9A 109.9
C10 C9 H9A 109.9
O2 C9 H9B 109.9
C10 C9 H9B 109.9
H9A C9 H9B 108.3
C9 C10 H10A 109.5
C9 C10 H10B 109.5
H10A C10 H10B 109.5
C9 C10 H10C 109.5
H10A C10 H10C 109.5
H10B C10 H10C 109.5
C2 C5 H5A 109.5
C2 C5 H5B 109.5
H5A C5 H5B 109.5
C2 C5 H5C 109.5
H5A C5 H5C 109.5
H5B C5 H5C 109.5
C2 C4 H4A 109.5
C2 C4 H4B 109.5
H4A C4 H4B 109.5
C2 C4 H4C 109.5
H4A C4 H4C 109.5
H4B C4 H4C 109.5
C2 C3 H3A 109.5
C2 C3 H3B 109.5
H3A C3 H3B 109.5
C2 C3 H3C 109.5
H3A C3 H3C 109.5
H3B C3 H3C 109.5

loop_
_geom_bond_atom_site_label_1
_geom_bond_atom_site_label_2
_geom_bond_distance
Au1 C1 2.0114(19)
Au1 Cl1 2.2929(5)
O2 C8 1.332(2)
O2 C9 1.456(2)
O1 C8 1.203(2)
N2 C1 1.340(2)
N2 C7 1.455(2)
N2 C6 1.472(2)
N1 C1 1.324(2)
N1 C2 1.494(2)
N1 H1A 0.8600
C8 C7 1.515(3)
C2 C3 1.518(3)
C2 C4 1.524(3)
C2 C5 1.528(3)
C7 H7A 0.9700
C7 H7B 0.9700
C6 H6A 0.9600
C6 H6B 0.9600
C6 H6C 0.9600
C9 C10 1.499(3)
C9 H9A 0.9700
C9 H9B 0.9700
C10 H10A 0.9600
C10 H10B 0.9600
C10 H10C 0.9600
C5 H5A 0.9600
C5 H5B 0.9600
C5 H5C 0.9600
C4 H4A 0.9600
C4 H4B 0.9600
C4 H4C 0.9600
C3 H3A 0.9600
C3 H3B 0.9600
C3 H3C 0.9600

loop_
_geom_torsion_atom_site_label_1
_geom_torsion_atom_site_label_2
_geom_torsion_atom_site_label_3
_geom_torsion_atom_site_label_4
_geom_torsion
C9 O2 C8 O1 5.6(3)
C9 O2 C8 C7 -173.42(16)
C2 N1 C1 N2 -175.18(18)
C2 N1 C1 Au1 8.1(3)
C7 N2 C1 N1 179.37(17)
C6 N2 C1 N1 -5.1(3)
C7 N2 C1 Au1 -3.8(2)
C6 N2 C1 Au1 171.78(14)
Cl1 Au1 C1 N1 113.5(9)
Cl1 Au1 C1 N2 -63.1(10)
C1 N1 C2 C3 -66.9(3)
C1 N1 C2 C4 57.3(3)
C1 N1 C2 C5 174.67(19)
C1 N2 C7 C8 81.9(2)
C6 N2 C7 C8 -93.9(2)
O1 C8 C7 N2 13.9(3)
O2 C8 C7 N2 -167.08(16)
C8 O2 C9 C10 112.7(2)
